data_4514171
loop_
_publ_author_name
'Misra, Rajkumar'
'Sharma, Aman'
'Shiras, Anjali'
'Gopi, Hosahudya N.'

_publ_section_title
;
 Backbone Engineered \g-Peptide Amphitropic Gels for Immobilization of
 Semiconductor Quantum Dots and 2D Cell Culture.
;
_journal_issue 31
_journal_name_full 'Langmuir : the ACS journal of surfaces and colloids'
_journal_page_first 7762
_journal_page_last 7768
_journal_paper_doi 10.1021/acs.langmuir.7b01283
_journal_volume 33
_journal_year 2017
_chemical_formula_sum 'C22 H28 N2 O4'
_chemical_formula_weight 384.46
_chemical_name_systematic
; 
 ? 
;
_space_group_IT_number 1
_symmetry_cell_setting triclinic
_symmetry_space_group_name_Hall 'P 1'
_symmetry_space_group_name_H-M 'P 1'
_atom_sites_solution_hydrogens geom
_atom_sites_solution_primary direct
_atom_sites_solution_secondary difmap
_audit_creation_method SHELXL-97
_cell_angle_alpha 90.266(5)
_cell_angle_beta 95.463(4)
_cell_angle_gamma 90.212(5)
_cell_formula_units_Z 2
_cell_length_a 5.0140(10)
_cell_length_b 11.531(2)
_cell_length_c 18.198(4)
_cell_measurement_temperature 296(2)
_cell_measurement_theta_max 27.45
_cell_measurement_theta_min 2.25
_cell_volume 1047.3(4)
_computing_structure_refinement 'SHELXL-97 (Sheldrick, 2008)'
_computing_structure_solution 'SHELXS-97 (Sheldrick, 2008)'
_diffrn_ambient_temperature 296(2)
_diffrn_measured_fraction_theta_full 0.997
_diffrn_measured_fraction_theta_max 0.997
_diffrn_measurement_device_type 'Bruker APEX-II CCD'
_diffrn_radiation_monochromator graphite
_diffrn_radiation_source 'fine-focus sealed tube'
_diffrn_radiation_type MoK\a
_diffrn_radiation_wavelength 0.71073
_diffrn_reflns_av_R_equivalents 0.0369
_diffrn_reflns_av_sigmaI/netI 0.0458
_diffrn_reflns_limit_h_max 6
_diffrn_reflns_limit_h_min -6
_diffrn_reflns_limit_k_max 15
_diffrn_reflns_limit_k_min -15
_diffrn_reflns_limit_l_max 24
_diffrn_reflns_limit_l_min -24
_diffrn_reflns_number 18173
_diffrn_reflns_theta_full 28.45
_diffrn_reflns_theta_max 28.45
_diffrn_reflns_theta_min 1.12
_exptl_absorpt_coefficient_mu 0.084
_exptl_crystal_colour colourless
_exptl_crystal_density_diffrn 1.219
_exptl_crystal_density_method 'not measured'
_exptl_crystal_description roadshape
_exptl_crystal_F_000 330
_refine_diff_density_max 0.532
_refine_diff_density_min -0.268
_refine_diff_density_rms 0.069
_refine_ls_abs_structure_details 'Flack H D (1983), Acta Cryst. A39, 876-881'
_refine_ls_abs_structure_Flack -0.9(9)
_refine_ls_extinction_method none
_refine_ls_goodness_of_fit_ref 0.787
_refine_ls_hydrogen_treatment mixed
_refine_ls_matrix_type full
_refine_ls_number_parameters 507
_refine_ls_number_reflns 7091
_refine_ls_number_restraints 3
_refine_ls_restrained_S_all 0.787
_refine_ls_R_factor_all 0.0575
_refine_ls_R_factor_gt 0.0448
_refine_ls_shift/su_max 0.000
_refine_ls_shift/su_mean 0.000
_refine_ls_structure_factor_coef Fsqd
_refine_ls_weighting_details 'calc w=1/[\s^2^(Fo^2^)+(0.1549P)^2^+0.0000P] where P=(Fo^2^+2Fc^2^)/3'
_refine_ls_weighting_scheme calc
_refine_ls_wR_factor_gt 0.1336
_refine_ls_wR_factor_ref 0.1519
_reflns_number_gt 6111
_reflns_number_total 7091
_reflns_threshold_expression >2sigma(I)
_cod_data_source_file la7b01283_si_002.cif
_cod_data_source_block gfgf
_cod_depositor_comments 'Adding full bibliography for 4514171.cif.'
_cod_original_sg_symbol_H-M P1
_cod_database_code 4514171

loop_
_symmetry_equiv_pos_as_xyz
'x, y, z'

loop_
_atom_site_label
_atom_site_type_symbol
_atom_site_fract_x
_atom_site_fract_y
_atom_site_fract_z
_atom_site_U_iso_or_equiv
_atom_site_adp_type
_atom_site_occupancy
_atom_site_symmetry_multiplicity
_atom_site_calc_flag
_atom_site_refinement_flags
O8 O 0.7431(4) 1.35417(18) 0.56220(11) 0.0213(4) Uani 1 1 d .
O7 O 0.4387(4) 1.42118(18) 0.47615(11) 0.0215(4) Uani 1 1 d .
O4 O 0.1571(5) 0.53182(18) 0.57749(12) 0.0274(5) Uani 1 1 d .
O3 O 0.6105(4) 0.85506(18) 0.55258(11) 0.0211(4) Uani 1 1 d .
O5 O 0.1971(4) 0.03194(17) 0.53749(11) 0.0243(4) Uani 1 1 d .
O2 O 0.9157(4) 0.92313(17) 0.63859(10) 0.0203(4) Uani 1 1 d .
O6 O 1.2050(4) 1.05532(18) 0.33865(12) 0.0244(4) Uani 1 1 d .
O1 O 0.1483(4) 0.55806(18) 0.77551(13) 0.0260(5) Uani 1 1 d .
N1 N 0.2367(4) 0.24761(19) 0.60182(11) 0.0148(4) Uani 1 1 d .
H1A H 0.3757 0.2942 0.5968 0.022 Uiso 1 1 calc R
H1B H 0.0859 0.2833 0.5852 0.022 Uiso 1 1 calc R
H1C H 0.2538 0.1828 0.5760 0.022 Uiso 1 1 calc R
N4 N 0.7627(4) 1.09319(18) 0.34039(12) 0.0143(4) Uani 1 1 d .
H4 H 0.6126 1.0665 0.3524 0.017 Uiso 1 1 calc R
N3 N 1.1161(4) 0.74731(19) 0.51316(11) 0.0146(4) Uani 1 1 d .
H3A H 1.2663 0.7840 0.5300 0.022 Uiso 1 1 calc R
H3B H 1.0990 0.6828 0.5390 0.022 Uiso 1 1 calc R
H3C H 0.9764 0.7932 0.5179 0.022 Uiso 1 1 calc R
C1 C 0.6587(6) 1.0093(3) 0.17655(17) 0.0257(6) Uani 1 1 d .
H1 H 0.5277 0.9829 0.2054 0.031 Uiso 1 1 calc R
C2 C 1.0849(6) 0.4781(2) 0.24123(16) 0.0230(6) Uani 1 1 d .
H2 H 1.2126 0.4236 0.2310 0.028 Uiso 1 1 calc R
C3 C 0.3756(7) 0.4749(3) 1.02654(18) 0.0334(7) Uani 1 1 d .
H3 H 0.2939 0.4231 1.0564 0.040 Uiso 1 1 calc R
C4 C 0.6366(5) 1.2945(2) 0.36022(14) 0.0162(5) Uani 1 1 d .
H4A H 0.6322 1.3711 0.3384 0.019 Uiso 1 1 calc R
H4B H 0.4533 1.2707 0.3649 0.019 Uiso 1 1 calc R
C5 C 1.1270(5) 0.7169(2) 0.43340(13) 0.0134(5) Uani 1 1 d .
H5 H 1.2848 0.6682 0.4294 0.016 Uiso 1 1 calc R
C6 C 0.9189(5) 0.9067(2) 0.38234(14) 0.0141(5) Uani 1 1 d .
H6A H 0.7765 0.8703 0.3504 0.017 Uiso 1 1 calc R
H6B H 0.8557 0.9162 0.4307 0.017 Uiso 1 1 calc R
C7 C 0.3029(7) 0.5905(3) 1.02478(17) 0.0299(7) Uani 1 1 d .
H7A H 0.1728 0.6168 1.0540 0.036 Uiso 1 1 calc R
C8 C 0.7634(5) 1.2096(2) 0.30893(14) 0.0147(5) Uani 1 1 d .
H8 H 0.9493 1.2334 0.3050 0.018 Uiso 1 1 calc R
C9 C 0.8869(5) 0.6014(2) 0.32846(14) 0.0153(5) Uani 1 1 d .
C10 C 0.9016(6) 0.5168(3) 0.18503(15) 0.0239(6) Uani 1 1 d .
H10 H 0.9054 0.4881 0.1373 0.029 Uiso 1 1 calc R
C11 C 0.4236(6) 0.6674(3) 0.97961(15) 0.0229(6) Uani 1 1 d .
H11 H 0.3728 0.7449 0.9789 0.027 Uiso 1 1 calc R
C12 C 1.0797(6) 0.5201(2) 0.31279(15) 0.0184(5) Uani 1 1 d .
H12 H 1.2043 0.4941 0.3502 0.022 Uiso 1 1 calc R
C13 C 0.7115(6) 0.5989(3) 0.20040(16) 0.0259(6) Uani 1 1 d .
H13 H 0.5896 0.6262 0.1628 0.031 Uiso 1 1 calc R
C14 C 0.6129(5) 1.2089(2) 0.23140(14) 0.0172(5) Uani 1 1 d .
H14A H 0.4275 1.1875 0.2351 0.021 Uiso 1 1 calc R
H14B H 0.6154 1.2866 0.2112 0.021 Uiso 1 1 calc R
C15 C 0.6197(5) 0.6309(2) 0.93511(14) 0.0177(5) Uani 1 1 d .
C16 C 1.1615(5) 0.8274(2) 0.38875(13) 0.0139(5) Uani 1 1 d .
H16A H 1.3143 0.8704 0.4116 0.017 Uiso 1 1 calc R
H16B H 1.2016 0.8054 0.3395 0.017 Uiso 1 1 calc R
C17 C 0.9290(6) 1.1638(3) 0.13524(15) 0.0233(6) Uani 1 1 d .
H17 H 0.9797 1.2415 0.1361 0.028 Uiso 1 1 calc R
C18 C 0.7398(5) 0.7140(2) 0.88365(14) 0.0167(5) Uani 1 1 d .
H18A H 0.9255 0.6934 0.8800 0.020 Uiso 1 1 calc R
H18B H 0.7365 0.7917 0.9041 0.020 Uiso 1 1 calc R
C19 C 0.9779(5) 1.0251(2) 0.35186(13) 0.0137(5) Uani 1 1 d .
C20 C 0.7327(5) 1.1261(2) 0.17942(14) 0.0187(5) Uani 1 1 d .
C21 C 0.5898(5) 0.7135(2) 0.80592(13) 0.0130(5) Uani 1 1 d .
H21 H 0.4038 0.7368 0.8098 0.016 Uiso 1 1 calc R
C22 C 0.6450(5) 1.3637(2) 0.49529(14) 0.0166(5) Uani 1 1 d .
C23 C 0.7045(6) 0.6402(2) 0.27216(15) 0.0210(5) Uani 1 1 d .
H23 H 0.5759 0.6943 0.2824 0.025 Uiso 1 1 calc R
C24 C 0.7884(5) 1.3008(2) 0.43678(14) 0.0175(5) Uani 1 1 d .
H24A H 0.8265 1.2224 0.4536 0.021 Uiso 1 1 calc R
H24B H 0.9587 1.3393 0.4327 0.021 Uiso 1 1 calc R
N2 N 0.5904(4) 0.59712(18) 0.77431(12) 0.0140(4) Uani 1 1 d .
H2A H 0.7406 0.5707 0.7623 0.017 Uiso 1 1 calc R
C25 C 0.8785(5) 0.6452(2) 0.40708(14) 0.0152(5) Uani 1 1 d .
H25A H 0.8653 0.5796 0.4397 0.018 Uiso 1 1 calc R
H25B H 0.7200 0.6925 0.4097 0.018 Uiso 1 1 calc R
C26 C 0.3750(5) 0.5282(2) 0.76251(13) 0.0140(5) Uani 1 1 d .
C27 C 0.4347(5) 0.4093(2) 0.73220(14) 0.0145(5) Uani 1 1 d .
H27A H 0.5770 0.3738 0.7642 0.017 Uiso 1 1 calc R
H27B H 0.4978 0.4180 0.6838 0.017 Uiso 1 1 calc R
C28 C 0.1913(5) 0.3296(2) 0.72612(13) 0.0137(5) Uani 1 1 d .
H28A H 0.0387 0.3717 0.7031 0.016 Uiso 1 1 calc R
H28B H 0.1509 0.3085 0.7754 0.016 Uiso 1 1 calc R
C29 C 0.2278(5) 0.2183(2) 0.68160(13) 0.0134(5) Uani 1 1 d .
H29 H 0.0704 0.1689 0.6857 0.016 Uiso 1 1 calc R
C30 C 0.4758(5) 0.1482(2) 0.70822(14) 0.0156(5) Uani 1 1 d .
H30A H 0.4897 0.0822 0.6756 0.019 Uiso 1 1 calc R
H30B H 0.6341 0.1961 0.7056 0.019 Uiso 1 1 calc R
C31 C 0.4684(5) 0.1055(2) 0.78608(14) 0.0153(5) Uani 1 1 d .
C32 C 0.6529(6) 0.1456(2) 0.84272(15) 0.0212(5) Uani 1 1 d .
H32 H 0.7809 0.2004 0.8328 0.025 Uiso 1 1 calc R
C33 C 0.6459(6) 0.1037(3) 0.91414(16) 0.0245(6) Uani 1 1 d .
H33 H 0.7693 0.1311 0.9517 0.029 Uiso 1 1 calc R
C34 C 0.4577(6) 0.0220(3) 0.92992(15) 0.0245(6) Uani 1 1 d .
H34 H 0.4557 -0.0061 0.9777 0.029 Uiso 1 1 calc R
C35 C 0.2707(6) -0.0184(2) 0.87393(16) 0.0219(6) Uani 1 1 d .
H35 H 0.1423 -0.0728 0.8843 0.026 Uiso 1 1 calc R
C36 C 0.2769(5) 0.0230(2) 0.80252(15) 0.0178(5) Uani 1 1 d .
H36 H 0.1526 -0.0043 0.7652 0.021 Uiso 1 1 calc R
C37 C 0.7172(5) 0.7984(2) 0.75478(14) 0.0153(5) Uani 1 1 d .
H37A H 0.7222 0.8753 0.7768 0.018 Uiso 1 1 calc R
H37B H 0.9004 0.7750 0.7500 0.018 Uiso 1 1 calc R
C38 C 0.5647(5) 0.8036(2) 0.67834(14) 0.0168(5) Uani 1 1 d .
H38A H 0.3950 0.8420 0.6826 0.020 Uiso 1 1 calc R
H38B H 0.5253 0.7249 0.6615 0.020 Uiso 1 1 calc R
C39 C 0.7088(5) 0.8660(2) 0.61969(14) 0.0158(5) Uani 1 1 d .
C40 C 0.6922(6) 0.5139(3) 0.93824(16) 0.0243(6) Uani 1 1 d .
H40 H 0.8236 0.4875 0.9096 0.029 Uiso 1 1 calc R
C41 C 0.5733(7) 0.4369(3) 0.98285(18) 0.0317(7) Uani 1 1 d .
H41 H 0.6246 0.3594 0.9839 0.038 Uiso 1 1 calc R
C42 C 0.7792(8) 0.9317(3) 0.13090(19) 0.0353(8) Uani 1 1 d .
H42 H 0.7285 0.8540 0.1294 0.042 Uiso 1 1 calc R
C43 C 1.0500(7) 1.0859(3) 0.08978(17) 0.0311(7) Uani 1 1 d .
H43 H 1.1812 1.1120 0.0609 0.037 Uiso 1 1 calc R
C44 C 0.9758(7) 0.9710(3) 0.08754(18) 0.0359(8) Uani 1 1 d .
H44 H 1.0566 0.9195 0.0571 0.043 Uiso 1 1 calc R

loop_
_atom_site_aniso_label
_atom_site_aniso_U_11
_atom_site_aniso_U_22
_atom_site_aniso_U_33
_atom_site_aniso_U_23
_atom_site_aniso_U_13
_atom_site_aniso_U_12
O8 0.0191(10) 0.0266(10) 0.0182(9) 0.0032(7) 0.0012(7) -0.0015(8)
O7 0.0193(10) 0.0237(10) 0.0210(9) 0.0004(7) -0.0006(7) 0.0038(8)
O4 0.0346(12) 0.0189(10) 0.0289(11) -0.0003(8) 0.0040(9) 0.0001(9)
O3 0.0195(10) 0.0260(10) 0.0177(9) -0.0031(7) 0.0020(7) -0.0029(8)
O5 0.0294(11) 0.0166(9) 0.0270(10) -0.0008(8) 0.0028(8) -0.0018(8)
O2 0.0162(9) 0.0230(9) 0.0216(9) 0.0018(7) 0.0017(7) -0.0050(8)
O6 0.0109(9) 0.0229(10) 0.0397(12) 0.0112(8) 0.0045(8) -0.0012(8)
O1 0.0079(8) 0.0210(10) 0.0488(13) -0.0115(9) 0.0027(8) -0.0006(7)
N1 0.0167(10) 0.0124(9) 0.0152(10) 0.0019(7) 0.0012(8) -0.0017(8)
N4 0.0106(9) 0.0142(10) 0.0182(10) 0.0044(8) 0.0022(8) -0.0014(8)
N3 0.0180(10) 0.0119(9) 0.0138(9) 0.0002(7) 0.0008(8) -0.0004(8)
C1 0.0288(15) 0.0228(14) 0.0247(14) 0.0020(11) -0.0013(12) 0.0016(12)
C2 0.0240(14) 0.0209(13) 0.0253(14) -0.0070(11) 0.0088(11) -0.0024(11)
C3 0.0366(18) 0.0380(18) 0.0251(15) 0.0086(12) 0.0007(13) -0.0142(15)
C4 0.0154(12) 0.0143(11) 0.0188(12) 0.0013(9) 0.0006(9) -0.0006(9)
C5 0.0132(11) 0.0125(11) 0.0149(11) -0.0024(9) 0.0028(9) -0.0014(9)
C6 0.0096(11) 0.0145(11) 0.0184(11) 0.0026(9) 0.0019(9) -0.0006(9)
C7 0.0248(15) 0.0422(18) 0.0224(14) 0.0050(12) 0.0001(11) -0.0067(14)
C8 0.0109(11) 0.0163(11) 0.0167(11) 0.0033(9) 0.0006(9) -0.0004(9)
C9 0.0158(12) 0.0116(11) 0.0185(12) -0.0002(9) 0.0027(9) -0.0043(9)
C10 0.0300(15) 0.0241(14) 0.0180(12) -0.0055(10) 0.0058(11) -0.0094(12)
C11 0.0202(13) 0.0299(15) 0.0179(12) 0.0008(11) -0.0010(10) -0.0036(12)
C12 0.0179(12) 0.0169(12) 0.0205(12) -0.0008(9) 0.0031(10) -0.0024(10)
C13 0.0292(15) 0.0245(14) 0.0224(13) 0.0009(11) -0.0064(11) -0.0027(12)
C14 0.0166(12) 0.0182(12) 0.0165(11) 0.0036(9) -0.0001(9) 0.0002(10)
C15 0.0170(12) 0.0190(12) 0.0166(11) -0.0002(9) -0.0011(9) -0.0026(10)
C16 0.0102(10) 0.0147(11) 0.0168(11) -0.0002(9) 0.0016(8) 0.0006(9)
C17 0.0212(14) 0.0306(15) 0.0177(12) -0.0001(11) -0.0007(10) 0.0005(12)
C18 0.0157(12) 0.0186(12) 0.0154(11) -0.0013(9) 0.0004(9) -0.0022(10)
C19 0.0109(11) 0.0135(11) 0.0166(11) -0.0001(8) 0.0015(9) -0.0019(9)
C20 0.0175(12) 0.0237(13) 0.0143(11) 0.0022(9) -0.0019(9) 0.0012(10)
C21 0.0111(10) 0.0116(10) 0.0160(11) -0.0026(8) 0.0005(9) -0.0010(9)
C22 0.0147(12) 0.0163(11) 0.0190(12) 0.0021(9) 0.0021(9) -0.0039(9)
C23 0.0182(13) 0.0187(13) 0.0256(13) -0.0024(10) -0.0001(10) -0.0009(10)
C24 0.0151(12) 0.0180(12) 0.0193(12) 0.0021(9) 0.0012(9) -0.0018(10)
N2 0.0097(9) 0.0139(10) 0.0187(10) -0.0052(8) 0.0026(8) 0.0001(8)
C25 0.0135(11) 0.0141(11) 0.0184(11) -0.0013(9) 0.0032(9) -0.0036(9)
C26 0.0124(11) 0.0147(11) 0.0150(11) 0.0004(8) 0.0019(9) -0.0008(9)
C27 0.0108(11) 0.0134(11) 0.0196(12) -0.0007(9) 0.0026(9) 0.0007(9)
C28 0.0119(11) 0.0139(11) 0.0154(11) -0.0011(8) 0.0022(8) -0.0014(9)
C29 0.0123(11) 0.0116(11) 0.0168(11) 0.0003(9) 0.0031(9) -0.0016(9)
C30 0.0123(11) 0.0136(11) 0.0210(12) 0.0007(9) 0.0025(9) 0.0019(9)
C31 0.0150(12) 0.0109(11) 0.0204(12) 0.0003(9) 0.0026(9) 0.0027(9)
C32 0.0197(13) 0.0183(12) 0.0246(13) 0.0020(10) -0.0035(10) -0.0002(10)
C33 0.0274(15) 0.0246(14) 0.0201(13) -0.0005(10) -0.0049(11) 0.0026(12)
C34 0.0311(16) 0.0247(14) 0.0188(13) 0.0044(10) 0.0065(11) 0.0111(12)
C35 0.0216(13) 0.0196(13) 0.0258(13) 0.0055(10) 0.0095(11) -0.0003(11)
C36 0.0165(12) 0.0138(11) 0.0233(12) -0.0002(9) 0.0031(10) -0.0002(9)
C37 0.0120(11) 0.0141(11) 0.0194(11) -0.0026(9) -0.0004(9) -0.0003(9)
C38 0.0130(11) 0.0184(12) 0.0187(12) -0.0013(9) 0.0007(9) -0.0012(9)
C39 0.0139(11) 0.0159(11) 0.0178(11) -0.0021(9) 0.0024(9) 0.0026(9)
C40 0.0261(15) 0.0226(14) 0.0236(14) 0.0007(11) -0.0011(11) -0.0010(12)
C41 0.0387(18) 0.0231(14) 0.0319(16) 0.0063(12) -0.0043(14) -0.0053(13)
C42 0.045(2) 0.0244(15) 0.0341(17) -0.0062(13) -0.0071(15) 0.0072(14)
C43 0.0258(16) 0.0468(19) 0.0211(14) -0.0050(13) 0.0039(12) 0.0044(14)
C44 0.0368(19) 0.044(2) 0.0259(15) -0.0099(14) -0.0029(13) 0.0151(16)

loop_
_atom_type_symbol
_atom_type_description
_atom_type_scat_dispersion_real
_atom_type_scat_dispersion_imag
_atom_type_scat_source
C C 0.0033 0.0016 'International Tables Vol C Tables 4.2.6.8 and 6.1.1.4'
H H 0.0000 0.0000 'International Tables Vol C Tables 4.2.6.8 and 6.1.1.4'
N N 0.0061 0.0033 'International Tables Vol C Tables 4.2.6.8 and 6.1.1.4'
O O 0.0106 0.0060 'International Tables Vol C Tables 4.2.6.8 and 6.1.1.4'

loop_
_geom_angle_atom_site_label_1
_geom_angle_atom_site_label_2
_geom_angle_atom_site_label_3
_geom_angle
C29 N1 H1A 109.5
C29 N1 H1B 109.5
H1A N1 H1B 109.5
C29 N1 H1C 109.5
H1A N1 H1C 109.5
H1B N1 H1C 109.5
C19 N4 C8 124.9(2)
C19 N4 H4 117.5
C8 N4 H4 117.5
C5 N3 H3A 109.5
C5 N3 H3B 109.5
H3A N3 H3B 109.5
C5 N3 H3C 109.5
H3A N3 H3C 109.5
H3B N3 H3C 109.5
C20 C1 C42 120.7(3)
C20 C1 H1 119.6
C42 C1 H1 119.6
C10 C2 C12 120.6(3)
C10 C2 H2 119.7
C12 C2 H2 119.7
C7 C3 C41 119.3(3)
C7 C3 H3 120.4
C41 C3 H3 120.4
C24 C4 C8 112.6(2)
C24 C4 H4A 109.1
C8 C4 H4A 109.1
C24 C4 H4B 109.1
C8 C4 H4B 109.1
H4A C4 H4B 107.8
N3 C5 C25 108.8(2)
N3 C5 C16 109.80(18)
C25 C5 C16 114.2(2)
N3 C5 H5 107.9
C25 C5 H5 107.9
C16 C5 H5 107.9
C19 C6 C16 113.0(2)
C19 C6 H6A 109.0
C16 C6 H6A 109.0
C19 C6 H6B 109.0
C16 C6 H6B 109.0
H6A C6 H6B 107.8
C3 C7 C11 120.1(3)
C3 C7 H7A 119.9
C11 C7 H7A 119.9
N4 C8 C4 109.4(2)
N4 C8 C14 110.0(2)
C4 C8 C14 111.3(2)
N4 C8 H8 108.7
C4 C8 H8 108.7
C14 C8 H8 108.7
C23 C9 C12 119.4(2)
C23 C9 C25 120.9(2)
C12 C9 C25 119.7(2)
C2 C10 C13 119.6(2)
C2 C10 H10 120.2
C13 C10 H10 120.2
C7 C11 C15 121.5(3)
C7 C11 H11 119.3
C15 C11 H11 119.3
C2 C12 C9 119.9(3)
C2 C12 H12 120.1
C9 C12 H12 120.1
C23 C13 C10 119.8(3)
C23 C13 H13 120.1
C10 C13 H13 120.1
C20 C14 C8 112.7(2)
C20 C14 H14A 109.1
C8 C14 H14A 109.1
C20 C14 H14B 109.1
C8 C14 H14B 109.1
H14A C14 H14B 107.8
C11 C15 C40 117.5(3)
C11 C15 C18 120.9(2)
C40 C15 C18 121.6(3)
C6 C16 C5 114.5(2)
C6 C16 H16A 108.6
C5 C16 H16A 108.6
C6 C16 H16B 108.6
C5 C16 H16B 108.6
H16A C16 H16B 107.6
C43 C17 C20 120.7(3)
C43 C17 H17 119.6
C20 C17 H17 119.6
C15 C18 C21 112.6(2)
C15 C18 H18A 109.1
C21 C18 H18A 109.1
C15 C18 H18B 109.1
C21 C18 H18B 109.1
H18A C18 H18B 107.8
O6 C19 N4 123.3(2)
O6 C19 C6 122.6(2)
N4 C19 C6 114.0(2)
C1 C20 C17 118.5(3)
C1 C20 C14 120.8(3)
C17 C20 C14 120.6(3)
N2 C21 C37 109.38(19)
N2 C21 C18 110.0(2)
C37 C21 C18 111.4(2)
N2 C21 H21 108.7
C37 C21 H21 108.7
C18 C21 H21 108.7
O7 C22 O8 123.3(2)
O7 C22 C24 119.4(2)
O8 C22 C24 117.3(2)
C9 C23 C13 120.7(3)
C9 C23 H23 119.7
C13 C23 H23 119.7
C22 C24 C4 115.6(2)
C22 C24 H24A 108.4
C4 C24 H24A 108.4
C22 C24 H24B 108.4
C4 C24 H24B 108.4
H24A C24 H24B 107.5
C26 N2 C21 125.0(2)
C26 N2 H2A 117.5
C21 N2 H2A 117.5
C9 C25 C5 112.1(2)
C9 C25 H25A 109.2
C5 C25 H25A 109.2
C9 C25 H25B 109.2
C5 C25 H25B 109.2
H25A C25 H25B 107.9
O1 C26 N2 123.2(2)
O1 C26 C27 122.8(2)
N2 C26 C27 114.0(2)
C26 C27 C28 112.6(2)
C26 C27 H27A 109.1
C28 C27 H27A 109.1
C26 C27 H27B 109.1
C28 C27 H27B 109.1
H27A C27 H27B 107.8
C27 C28 C29 113.9(2)
C27 C28 H28A 108.8
C29 C28 H28A 108.8
C27 C28 H28B 108.8
C29 C28 H28B 108.8
H28A C28 H28B 107.7
N1 C29 C30 109.4(2)
N1 C29 C28 109.6(2)
C30 C29 C28 114.35(19)
N1 C29 H29 107.7
C30 C29 H29 107.7
C28 C29 H29 107.7
C31 C30 C29 112.5(2)
C31 C30 H30A 109.1
C29 C30 H30A 109.1
C31 C30 H30B 109.1
C29 C30 H30B 109.1
H30A C30 H30B 107.8
C32 C31 C36 118.8(3)
C32 C31 C30 121.0(2)
C36 C31 C30 120.2(2)
C33 C32 C31 120.2(3)
C33 C32 H32 119.9
C31 C32 H32 119.9
C34 C33 C32 120.7(3)
C34 C33 H33 119.6
C32 C33 H33 119.6
C33 C34 C35 119.8(3)
C33 C34 H34 120.1
C35 C34 H34 120.1
C36 C35 C34 119.7(3)
C36 C35 H35 120.1
C34 C35 H35 120.1
C35 C36 C31 120.8(3)
C35 C36 H36 119.6
C31 C36 H36 119.6
C38 C37 C21 112.4(2)
C38 C37 H37A 109.1
C21 C37 H37A 109.1
C38 C37 H37B 109.1
C21 C37 H37B 109.1
H37A C37 H37B 107.9
C37 C38 C39 115.4(2)
C37 C38 H38A 108.4
C39 C38 H38A 108.4
C37 C38 H38B 108.4
C39 C38 H38B 108.4
H38A C38 H38B 107.5
O2 C39 O3 123.2(3)
O2 C39 C38 119.5(2)
O3 C39 C38 117.3(2)
C41 C40 C15 121.5(3)
C41 C40 H40 119.3
C15 C40 H40 119.3
C40 C41 C3 120.1(3)
C40 C41 H41 119.9
C3 C41 H41 119.9
C44 C42 C1 119.8(3)
C44 C42 H42 120.1
C1 C42 H42 120.1
C44 C43 C17 120.3(3)
C44 C43 H43 119.9
C17 C43 H43 119.9
C43 C44 C42 120.0(3)
C43 C44 H44 120.0
C42 C44 H44 120.0

loop_
_geom_bond_atom_site_label_1
_geom_bond_atom_site_label_2
_geom_bond_distance
O8 C22 1.274(3)
O7 C22 1.252(3)
O3 C39 1.278(3)
O2 C39 1.246(3)
O6 C19 1.235(3)
O1 C26 1.233(3)
N1 C29 1.497(3)
N1 H1A 0.8900
N1 H1B 0.8900
N1 H1C 0.8900
N4 C19 1.338(3)
N4 C8 1.462(3)
N4 H4 0.8600
N3 C5 1.498(3)
N3 H3A 0.8900
N3 H3B 0.8900
N3 H3C 0.8900
C1 C20 1.395(4)
C1 C42 1.396(4)
C1 H1 0.9300
C2 C10 1.385(5)
C2 C12 1.390(4)
C2 H2 0.9300
C3 C7 1.383(5)
C3 C41 1.399(5)
C3 H3 0.9300
C4 C24 1.524(3)
C4 C8 1.530(3)
C4 H4A 0.9700
C4 H4B 0.9700
C5 C25 1.530(3)
C5 C16 1.532(4)
C5 H5 0.9800
C6 C19 1.515(4)
C6 C16 1.521(3)
C6 H6A 0.9700
C6 H6B 0.9700
C7 C11 1.387(5)
C7 H7A 0.9300
C8 C14 1.535(3)
C8 H8 0.9800
C9 C23 1.384(4)
C9 C12 1.397(4)
C9 C25 1.520(3)
C10 C13 1.392(5)
C10 H10 0.9300
C11 C15 1.397(4)
C11 H11 0.9300
C12 H12 0.9300
C13 C23 1.391(4)
C13 H13 0.9300
C14 C20 1.507(4)
C14 H14A 0.9700
C14 H14B 0.9700
C15 C40 1.398(4)
C15 C18 1.506(4)
C16 H16A 0.9700
C16 H16B 0.9700
C17 C43 1.397(4)
C17 C20 1.398(4)
C17 H17 0.9300
C18 C21 1.538(3)
C18 H18A 0.9700
C18 H18B 0.9700
C21 N2 1.458(3)
C21 C37 1.533(4)
C21 H21 0.9800
C22 C24 1.523(3)
C23 H23 0.9300
C24 H24A 0.9700
C24 H24B 0.9700
N2 C26 1.338(3)
N2 H2A 0.8600
C25 H25A 0.9700
C25 H25B 0.9700
C26 C27 1.518(3)
C27 C28 1.520(3)
C27 H27A 0.9700
C27 H27B 0.9700
C28 C29 1.535(3)
C28 H28A 0.9700
C28 H28B 0.9700
C29 C30 1.527(3)
C29 H29 0.9800
C30 C31 1.506(4)
C30 H30A 0.9700
C30 H30B 0.9700
C31 C32 1.393(4)
C31 C36 1.403(4)
C32 C33 1.392(4)
C32 H32 0.9300
C33 C34 1.382(5)
C33 H33 0.9300
C34 C35 1.394(4)
C34 H34 0.9300
C35 C36 1.389(4)
C35 H35 0.9300
C36 H36 0.9300
C37 C38 1.524(3)
C37 H37A 0.9700
C37 H37B 0.9700
C38 C39 1.526(4)
C38 H38A 0.9700
C38 H38B 0.9700
C40 C41 1.378(5)
C40 H40 0.9300
C41 H41 0.9300
C42 C44 1.396(6)
C42 H42 0.9300
C43 C44 1.374(5)
C43 H43 0.9300
C44 H44 0.9300
